data_7240919
loop_
_publ_author_name
'Zhao, Kai'
'Zhang, Xiao-Chen'
'Tao, Ji-Yu'
'Wu, Xian-Dan'
'Wu, Jia-Xu'
'Li, Wei-Ming'
'Zhu, Tong-Hao'
'Loh, Teck-Peng'

_publ_section_title
;
 Regio- and stereoselective C(sp2)--H acylation of enamides with aldehydes
 via transition-metal-free photoredox catalysis
;
_journal_issue 16
_journal_name_full 'Green Chemistry'
_journal_page_first 5497
_journal_page_last 5503
_journal_paper_doi 10.1039/D0GC01947J
_journal_volume 22
_journal_year 2020
_chemical_formula_moiety 'C22 H25 N O2'
_chemical_formula_sum 'C22 H25 N O2'
_chemical_formula_weight 335.43
_space_group_crystal_system monoclinic
_space_group_IT_number 14
_space_group_name_Hall '-P 2yn'
_space_group_name_H-M_alt 'P 1 21/n 1'
_atom_sites_solution_hydrogens geom
_atom_sites_solution_primary dual
_audit_creation_date 2020-05-25
_audit_creation_method
;
Olex2 1.2
(compiled 2018.05.29 svn.r3508 for OlexSys, GUI svn.r5506)
;
_audit_update_record
;
2020-05-26 deposited with the CCDC.	2020-07-13 downloaded from the CCDC.
;
_cell_angle_alpha 90
_cell_angle_beta 109.007(4)
_cell_angle_gamma 90
_cell_formula_units_Z 4
_cell_length_a 12.9186(12)
_cell_length_b 11.6675(10)
_cell_length_c 13.3986(12)
_cell_measurement_reflns_used 8692
_cell_measurement_temperature 185(2)
_cell_measurement_theta_max 54.849
_cell_measurement_theta_min 4.561
_cell_volume 1909.4(3)
_computing_cell_refinement 'SAINT v8.37A (Bruker, 2015)'
_computing_data_reduction 'SAINT v8.37A (Bruker, 2015)'
_computing_molecular_graphics 'Olex2 (Dolomanov et al., 2009)'
_computing_publication_material 'Olex2 (Dolomanov et al., 2009)'
_computing_structure_refinement 'ShelXL (Sheldrick, 2015)'
_computing_structure_solution 'ShelXT (Sheldrick, 2015)'
_diffrn_ambient_temperature 185.32
_diffrn_measured_fraction_theta_full 0.993
_diffrn_measured_fraction_theta_max 0.991
_diffrn_measurement_device_type 'Bruker D8 Venture'
_diffrn_measurement_method '\f and \w scans'
_diffrn_radiation_type GaK\a
_diffrn_radiation_wavelength 1.34139
_diffrn_reflns_av_R_equivalents 0.0826
_diffrn_reflns_av_unetI/netI 0.0602
_diffrn_reflns_Laue_measured_fraction_full 0.993
_diffrn_reflns_Laue_measured_fraction_max 0.991
_diffrn_reflns_limit_h_max 15
_diffrn_reflns_limit_h_min -15
_diffrn_reflns_limit_k_max 14
_diffrn_reflns_limit_k_min -7
_diffrn_reflns_limit_l_max 16
_diffrn_reflns_limit_l_min -16
_diffrn_reflns_number 17533
_diffrn_reflns_point_group_measured_fraction_full 0.993
_diffrn_reflns_point_group_measured_fraction_max 0.991
_diffrn_reflns_theta_full 53.594
_diffrn_reflns_theta_max 55.029
_diffrn_reflns_theta_min 4.560
_diffrn_standards_number 0
_exptl_absorpt_coefficient_mu 0.374
_exptl_absorpt_correction_T_max 0.7200
_exptl_absorpt_correction_T_min 0.5446
_exptl_absorpt_correction_type multi-scan
_exptl_absorpt_process_details
'SADABS-2016/2 (Bruker,2016/2) was used for absorption correction. wR2(int) was 0.1630 before and 0.1199 after correction. The Ratio of minimum to maximum transmission is 0.7564. The \l/2 correction factor is Not present.'
_exptl_crystal_colour colourless
_exptl_crystal_density_diffrn 1.167
_exptl_crystal_description block
_exptl_crystal_F_000 720
_exptl_crystal_size_max 0.06
_exptl_crystal_size_mid 0.06
_exptl_crystal_size_min 0.05
_refine_diff_density_max 0.174
_refine_diff_density_min -0.244
_refine_diff_density_rms 0.054
_refine_ls_extinction_method none
_refine_ls_goodness_of_fit_ref 1.074
_refine_ls_hydrogen_treatment constr
_refine_ls_matrix_type full
_refine_ls_number_parameters 230
_refine_ls_number_reflns 3621
_refine_ls_number_restraints 0
_refine_ls_restrained_S_all 1.074
_refine_ls_R_factor_all 0.1023
_refine_ls_R_factor_gt 0.0778
_refine_ls_shift/su_max 0.002
_refine_ls_shift/su_mean 0.000
_refine_ls_structure_factor_coef Fsqd
_refine_ls_weighting_details 'w=1/[\s^2^(Fo^2^)+(0.1453P)^2^+0.3254P] where P=(Fo^2^+2Fc^2^)/3'
_refine_ls_weighting_scheme calc
_refine_ls_wR_factor_gt 0.2161
_refine_ls_wR_factor_ref 0.2502
_reflns_Friedel_coverage 0.000
_reflns_number_gt 2530
_reflns_number_total 3621
_reflns_threshold_expression 'I > 2\s(I)'
_cod_data_source_file d0gc01947j2.cif
_cod_data_source_block 200525sf_0m
_cod_depositor_comments
;Adding full bibliography for 7240916--7240920.cif.

 Adding full bibliography for 7240916--7240920.cif.
;
_cod_database_code 7240919
_shelx_shelxl_version_number 2016/6
_shelx_space_group_comment
;
The symmetry employed for this shelxl refinement is uniquely defined
by the following loop, which should always be used as a source of
symmetry information in preference to the above space-group names.
They are only intended as comments.
;
_shelx_estimated_absorpt_t_max 0.982
_shelx_estimated_absorpt_t_min 0.978
_olex2_refinement_description
;
1. Fixed Uiso
 At 1.2 times of:
  All C(H) groups, All C(H,H) groups
 At 1.5 times of:
  All C(H,H,H) groups
2.a Secondary CH2 refined with riding coordinates:
 C16(H16A,H16B)
2.b Aromatic/amide H refined with riding coordinates:
 C2(H2), C5(H5), C6(H6), C7(H7), C8(H8), C9(H9), C18(H18), C19(H19), C20(H20),
 C21(H21), C22(H22)
2.c Idealised Me refined as rotating group:
 C11(H11A,H11B,H11C), C12(H12A,H12B,H12C), C13(H13A,H13B,H13C), C15(H15A,H15B,
 H15C)
;
_olex2_submission_special_instructions 'No special instructions were received'

loop_
_space_group_symop_operation_xyz
'x, y, z'
'-x+1/2, y+1/2, -z+1/2'
'-x, -y, -z'
'x-1/2, -y-1/2, z-1/2'

loop_
_atom_site_label
_atom_site_type_symbol
_atom_site_fract_x
_atom_site_fract_y
_atom_site_fract_z
_atom_site_U_iso_or_equiv
_atom_site_adp_type
_atom_site_occupancy
_atom_site_site_symmetry_order
_atom_site_calc_flag
_atom_site_refinement_flags_posn
_atom_site_refinement_flags_adp
_atom_site_refinement_flags_occupancy
_atom_site_disorder_assembly
_atom_site_disorder_group
O1 O 0.39480(14) 0.60607(16) 0.43313(16) 0.0734(6) Uani 1 1 d . . . . .
O2 O 0.51177(15) 0.75054(17) 0.69895(15) 0.0800(6) Uani 1 1 d . . . . .
N1 N 0.33615(14) 0.74882(16) 0.59237(14) 0.0517(5) Uani 1 1 d . . . . .
C1 C 0.25205(17) 0.77770(19) 0.49491(17) 0.0501(6) Uani 1 1 d . . . . .
C2 C 0.23219(18) 0.7096(2) 0.41158(17) 0.0540(6) Uani 1 1 d . . . . .
H2 H 0.172170 0.729321 0.351048 0.065 Uiso 1 1 calc R . . . .
C3 C 0.2951(2) 0.6051(2) 0.40409(17) 0.0545(6) Uani 1 1 d . . . . .
C4 C 0.23274(19) 0.49887(19) 0.35942(17) 0.0544(6) Uani 1 1 d . . . . .
C5 C 0.2902(2) 0.3975(2) 0.3629(2) 0.0662(7) Uani 1 1 d . . . . .
H5 H 0.367815 0.397437 0.391652 0.079 Uiso 1 1 calc R . . . .
C6 C 0.2356(3) 0.2971(2) 0.3250(2) 0.0757(8) Uani 1 1 d . . . . .
H6 H 0.275906 0.228315 0.328129 0.091 Uiso 1 1 calc R . . . .
C7 C 0.1237(3) 0.2956(3) 0.2826(2) 0.0817(9) Uani 1 1 d . . . . .
H7 H 0.086412 0.225967 0.256744 0.098 Uiso 1 1 calc R . . . .
C8 C 0.0653(3) 0.3959(3) 0.2778(2) 0.0830(9) Uani 1 1 d . . . . .
H8 H -0.012182 0.395426 0.247729 0.100 Uiso 1 1 calc R . . . .
C9 C 0.1192(2) 0.4968(2) 0.3165(2) 0.0687(7) Uani 1 1 d . . . . .
H9 H 0.078485 0.565193 0.313740 0.082 Uiso 1 1 calc R . . . .
C10 C 0.1810(2) 0.8836(2) 0.4953(2) 0.0628(7) Uani 1 1 d . . . . .
C11 C 0.2322(3) 0.9606(3) 0.5910(2) 0.0889(10) Uani 1 1 d . . . . .
H11A H 0.241212 0.917076 0.655817 0.133 Uiso 1 1 calc GR . . . .
H11B H 0.184426 1.026584 0.588059 0.133 Uiso 1 1 calc GR . . . .
H11C H 0.303904 0.987414 0.590367 0.133 Uiso 1 1 calc GR . . . .
C12 C 0.1666(3) 0.9539(3) 0.3956(2) 0.0908(10) Uani 1 1 d . . . . .
H12A H 0.238461 0.978834 0.393876 0.136 Uiso 1 1 calc GR . . . .
H12B H 0.121225 1.021248 0.395532 0.136 Uiso 1 1 calc GR . . . .
H12C H 0.130887 0.906851 0.333261 0.136 Uiso 1 1 calc GR . . . .
C13 C 0.0676(2) 0.8432(3) 0.4930(4) 0.1005(12) Uani 1 1 d . . . . .
H13A H 0.038132 0.789357 0.434427 0.151 Uiso 1 1 calc GR . . . .
H13B H 0.018591 0.909310 0.483406 0.151 Uiso 1 1 calc GR . . . .
H13C H 0.073490 0.804884 0.559741 0.151 Uiso 1 1 calc GR . . . .
C14 C 0.44291(19) 0.7782(2) 0.61505(19) 0.0593(6) Uani 1 1 d . . . . .
C15 C 0.4745(2) 0.8472(3) 0.5355(2) 0.0780(8) Uani 1 1 d . . . . .
H15A H 0.515369 0.915175 0.569634 0.117 Uiso 1 1 calc GR . . . .
H15B H 0.408419 0.870930 0.478813 0.117 Uiso 1 1 calc GR . . . .
H15C H 0.520521 0.800557 0.505814 0.117 Uiso 1 1 calc GR . . . .
C16 C 0.3015(2) 0.6847(2) 0.67094(19) 0.0632(7) Uani 1 1 d . . . . .
H16A H 0.234938 0.721150 0.677694 0.076 Uiso 1 1 calc R . . . .
H16B H 0.359848 0.690358 0.740340 0.076 Uiso 1 1 calc R . . . .
C17 C 0.2780(2) 0.5603(2) 0.64406(17) 0.0580(6) Uani 1 1 d . . . . .
C18 C 0.3609(2) 0.4843(3) 0.6494(2) 0.0740(8) Uani 1 1 d . . . . .
H18 H 0.434555 0.510335 0.669538 0.089 Uiso 1 1 calc R . . . .
C19 C 0.3373(4) 0.3710(3) 0.6257(3) 0.0954(10) Uani 1 1 d . . . . .
H19 H 0.394807 0.318900 0.628719 0.114 Uiso 1 1 calc R . . . .
C20 C 0.2312(4) 0.3319(3) 0.5975(3) 0.1039(13) Uani 1 1 d . . . . .
H20 H 0.215390 0.253006 0.582258 0.125 Uiso 1 1 calc R . . . .
C21 C 0.1485(3) 0.4079(3) 0.5916(3) 0.0998(12) Uani 1 1 d . . . . .
H21 H 0.074813 0.382163 0.571354 0.120 Uiso 1 1 calc R . . . .
C22 C 0.1725(2) 0.5207(3) 0.6149(2) 0.0778(8) Uani 1 1 d . . . . .
H22 H 0.114732 0.572830 0.610753 0.093 Uiso 1 1 calc R . . . .

loop_
_atom_site_aniso_label
_atom_site_aniso_U_11
_atom_site_aniso_U_22
_atom_site_aniso_U_33
_atom_site_aniso_U_23
_atom_site_aniso_U_13
_atom_site_aniso_U_12
O1 0.0579(11) 0.0686(12) 0.0935(14) 0.0011(10) 0.0245(10) 0.0081(8)
O2 0.0628(11) 0.0824(14) 0.0705(13) 0.0068(10) -0.0115(9) -0.0052(9)
N1 0.0494(11) 0.0543(11) 0.0441(10) 0.0024(8) 0.0053(8) -0.0007(8)
C1 0.0444(11) 0.0511(13) 0.0489(12) 0.0001(10) 0.0070(9) 0.0012(9)
C2 0.0535(13) 0.0537(13) 0.0475(12) 0.0009(10) 0.0066(10) 0.0063(10)
C3 0.0603(14) 0.0569(14) 0.0466(12) 0.0059(10) 0.0178(10) 0.0103(10)
C4 0.0633(14) 0.0565(14) 0.0434(12) -0.0014(10) 0.0174(10) 0.0078(10)
C5 0.0744(16) 0.0607(16) 0.0641(15) -0.0049(12) 0.0233(12) 0.0121(12)
C6 0.091(2) 0.0599(16) 0.0731(18) -0.0078(13) 0.0231(15) 0.0139(14)
C7 0.099(2) 0.0665(18) 0.0734(18) -0.0168(14) 0.0197(16) -0.0064(15)
C8 0.0723(18) 0.080(2) 0.083(2) -0.0186(16) 0.0066(15) -0.0006(14)
C9 0.0692(16) 0.0637(16) 0.0669(16) -0.0077(13) 0.0135(12) 0.0102(12)
C10 0.0623(14) 0.0507(14) 0.0661(15) -0.0090(11) 0.0083(12) 0.0070(10)
C11 0.106(2) 0.0643(17) 0.081(2) -0.0212(14) 0.0084(16) 0.0146(16)
C12 0.113(2) 0.0610(18) 0.080(2) 0.0075(14) 0.0072(17) 0.0267(16)
C13 0.0687(18) 0.071(2) 0.164(4) -0.017(2) 0.041(2) 0.0126(15)
C14 0.0548(13) 0.0514(13) 0.0595(14) -0.0015(11) 0.0019(11) -0.0015(10)
C15 0.0624(16) 0.0752(18) 0.089(2) 0.0119(15) 0.0140(14) -0.0134(13)
C16 0.0704(15) 0.0702(16) 0.0468(13) 0.0028(11) 0.0161(11) 0.0002(12)
C17 0.0652(14) 0.0662(16) 0.0420(12) 0.0078(10) 0.0168(10) -0.0028(11)
C18 0.0759(17) 0.0716(18) 0.0705(17) 0.0105(14) 0.0185(14) 0.0072(14)
C19 0.133(3) 0.070(2) 0.083(2) 0.0117(16) 0.035(2) 0.017(2)
C20 0.172(4) 0.065(2) 0.073(2) 0.0035(16) 0.036(2) -0.031(2)
C21 0.115(3) 0.091(3) 0.090(2) 0.0080(19) 0.028(2) -0.042(2)
C22 0.0745(17) 0.088(2) 0.0719(18) 0.0126(15) 0.0252(14) -0.0077(15)

loop_
_atom_type_symbol
_atom_type_description
_atom_type_scat_dispersion_real
_atom_type_scat_dispersion_imag
_atom_type_scat_source
C C 0.0148 0.0070 'International Tables Vol C Tables 4.2.6.8 and 6.1.1.4'
H H 0.0000 0.0000 'International Tables Vol C Tables 4.2.6.8 and 6.1.1.4'
N N 0.0253 0.0136 'International Tables Vol C Tables 4.2.6.8 and 6.1.1.4'
O O 0.0412 0.0250 'International Tables Vol C Tables 4.2.6.8 and 6.1.1.4'

loop_
_geom_angle_atom_site_label_1
_geom_angle_atom_site_label_2
_geom_angle_atom_site_label_3
_geom_angle
_geom_angle_site_symmetry_1
_geom_angle_site_symmetry_3
_geom_angle_publ_flag
C1 N1 C16 116.83(18) . . ?
C14 N1 C1 123.8(2) . . ?
C14 N1 C16 119.40(19) . . ?
N1 C1 C10 117.33(19) . . ?
C2 C1 N1 120.3(2) . . ?
C2 C1 C10 122.1(2) . . ?
C1 C2 H2 117.0 . . ?
C1 C2 C3 126.0(2) . . ?
C3 C2 H2 117.0 . . ?
O1 C3 C2 121.1(2) . . ?
O1 C3 C4 120.8(2) . . ?
C2 C3 C4 118.2(2) . . ?
C5 C4 C3 118.7(2) . . ?
C5 C4 C9 118.6(2) . . ?
C9 C4 C3 122.6(2) . . ?
C4 C5 H5 119.7 . . ?
C6 C5 C4 120.6(3) . . ?
C6 C5 H5 119.7 . . ?
C5 C6 H6 119.7 . . ?
C7 C6 C5 120.6(3) . . ?
C7 C6 H6 119.7 . . ?
C6 C7 H7 120.2 . . ?
C6 C7 C8 119.6(3) . . ?
C8 C7 H7 120.2 . . ?
C7 C8 H8 119.9 . . ?
C9 C8 C7 120.3(3) . . ?
C9 C8 H8 119.9 . . ?
C4 C9 H9 119.8 . . ?
C8 C9 C4 120.4(2) . . ?
C8 C9 H9 119.8 . . ?
C11 C10 C1 112.2(2) . . ?
C11 C10 C13 110.4(3) . . ?
C12 C10 C1 109.3(2) . . ?
C12 C10 C11 108.3(2) . . ?
C12 C10 C13 107.8(3) . . ?
C13 C10 C1 108.7(2) . . ?
C10 C11 H11A 109.5 . . ?
C10 C11 H11B 109.5 . . ?
C10 C11 H11C 109.5 . . ?
H11A C11 H11B 109.5 . . ?
H11A C11 H11C 109.5 . . ?
H11B C11 H11C 109.5 . . ?
C10 C12 H12A 109.5 . . ?
C10 C12 H12B 109.5 . . ?
C10 C12 H12C 109.5 . . ?
H12A C12 H12B 109.5 . . ?
H12A C12 H12C 109.5 . . ?
H12B C12 H12C 109.5 . . ?
C10 C13 H13A 109.5 . . ?
C10 C13 H13B 109.5 . . ?
C10 C13 H13C 109.5 . . ?
H13A C13 H13B 109.5 . . ?
H13A C13 H13C 109.5 . . ?
H13B C13 H13C 109.5 . . ?
O2 C14 N1 121.3(2) . . ?
O2 C14 C15 120.6(2) . . ?
N1 C14 C15 118.1(2) . . ?
C14 C15 H15A 109.5 . . ?
C14 C15 H15B 109.5 . . ?
C14 C15 H15C 109.5 . . ?
H15A C15 H15B 109.5 . . ?
H15A C15 H15C 109.5 . . ?
H15B C15 H15C 109.5 . . ?
N1 C16 H16A 108.8 . . ?
N1 C16 H16B 108.8 . . ?
N1 C16 C17 113.82(19) . . ?
H16A C16 H16B 107.7 . . ?
C17 C16 H16A 108.8 . . ?
C17 C16 H16B 108.8 . . ?
C18 C17 C16 121.1(2) . . ?
C22 C17 C16 120.0(3) . . ?
C22 C17 C18 118.9(3) . . ?
C17 C18 H18 120.0 . . ?
C19 C18 C17 120.0(3) . . ?
C19 C18 H18 120.0 . . ?
C18 C19 H19 119.7 . . ?
C18 C19 C20 120.7(4) . . ?
C20 C19 H19 119.7 . . ?
C19 C20 H20 120.4 . . ?
C21 C20 C19 119.3(3) . . ?
C21 C20 H20 120.4 . . ?
C20 C21 H21 120.1 . . ?
C22 C21 C20 119.8(3) . . ?
C22 C21 H21 120.1 . . ?
C17 C22 H22 119.3 . . ?
C21 C22 C17 121.4(3) . . ?
C21 C22 H22 119.3 . . ?

loop_
_geom_bond_atom_site_label_1
_geom_bond_atom_site_label_2
_geom_bond_distance
_geom_bond_site_symmetry_2
_geom_bond_publ_flag
O1 C3 1.218(3) . ?
O2 C14 1.228(3) . ?
N1 C1 1.440(3) . ?
N1 C14 1.356(3) . ?
N1 C16 1.474(3) . ?
C1 C2 1.326(3) . ?
C1 C10 1.540(3) . ?
C2 H2 0.9500 . ?
C2 C3 1.486(3) . ?
C3 C4 1.494(3) . ?
C4 C5 1.389(3) . ?
C4 C9 1.391(3) . ?
C5 H5 0.9500 . ?
C5 C6 1.375(4) . ?
C6 H6 0.9500 . ?
C6 C7 1.371(4) . ?
C7 H7 0.9500 . ?
C7 C8 1.383(4) . ?
C8 H8 0.9500 . ?
C8 C9 1.379(4) . ?
C9 H9 0.9500 . ?
C10 C11 1.528(4) . ?
C10 C12 1.527(4) . ?
C10 C13 1.529(4) . ?
C11 H11A 0.9800 . ?
C11 H11B 0.9800 . ?
C11 H11C 0.9800 . ?
C12 H12A 0.9800 . ?
C12 H12B 0.9800 . ?
C12 H12C 0.9800 . ?
C13 H13A 0.9800 . ?
C13 H13B 0.9800 . ?
C13 H13C 0.9800 . ?
C14 C15 1.495(4) . ?
C15 H15A 0.9800 . ?
C15 H15B 0.9800 . ?
C15 H15C 0.9800 . ?
C16 H16A 0.9900 . ?
C16 H16B 0.9900 . ?
C16 C17 1.503(4) . ?
C17 C18 1.375(4) . ?
C17 C22 1.370(4) . ?
C18 H18 0.9500 . ?
C18 C19 1.371(5) . ?
C19 H19 0.9500 . ?
C19 C20 1.376(5) . ?
C20 H20 0.9500 . ?
C20 C21 1.371(6) . ?
C21 H21 0.9500 . ?
C21 C22 1.364(5) . ?
C22 H22 0.9500 . ?
